data_9009714
loop_
_publ_author_name
'Piret, P.'
'Declercq, J.-P.'

_publ_section_title
;
 Structure cristalline de l'upalite Al[(UO2)3O(OH)(PO4)2]*7H2O.
 Un exemple de macle mimetique
;
_journal_name_full 'Bulletin de Mineralogie'
_journal_page_first 383
_journal_page_last 389
_journal_volume 106
_journal_year 1983
_chemical_compound_source 'Kobokobo, Kivu, Democratic Republic of the Congo'
_chemical_formula_sum 'Al H15 O23 P2 U3'
_chemical_name_mineral Upalite
_space_group_IT_number 14
_symmetry_space_group_name_Hall '-P 2yab'
_symmetry_space_group_name_H-M 'P 1 21/a 1'
_cell_angle_alpha 90
_cell_angle_beta 111.5
_cell_angle_gamma 90
_cell_formula_units_Z 4
_cell_length_a 13.704
_cell_length_b 16.82
_cell_length_c 9.332
_cell_volume 2001.363
_database_code_amcsd 0012081
_exptl_crystal_density_diffrn 3.937
_cod_original_cell_volume 2001.364
_cod_original_formula_sum 'Al U3 P2 O23 H15'
_cod_database_code 9009714

loop_
_space_group_symop_operation_xyz
x,y,z
1/2+x,1/2-y,z
1/2-x,1/2+y,-z
-x,-y,-z

loop_
_atom_site_aniso_label
_atom_site_aniso_U_11
_atom_site_aniso_U_22
_atom_site_aniso_U_33
_atom_site_aniso_U_12
_atom_site_aniso_U_13
_atom_site_aniso_U_23
U1 0.01280 0.01880 0.00840 0.00220 0.00660 0.00230
U2 0.01030 0.01850 0.00590 -0.00090 0.00310 -0.00100
U3 0.01120 0.01170 0.00510 -0.00210 0.00350 -0.00090

loop_
_atom_site_label
_atom_site_fract_x
_atom_site_fract_y
_atom_site_fract_z
_atom_site_U_iso_or_equiv
_atom_site_type_symbol
_atom_site_attached_hydrogens
Al6 0.00000 0.50000 0.50000 0.01938 Al 0
Al7 0.00000 0.00000 0.50000 0.03445 Al 0
U1 0.38600 0.21420 0.06730 0.01254 U 0
U2 0.70060 0.24790 0.29400 0.01153 U 0
U3 0.59100 0.24410 0.84910 0.01115 U 0
P4 0.48870 0.19190 0.44400 0.01089 P 0
P5 0.30020 0.19060 -0.30550 0.01254 P 0
O8 0.37550 0.10930 0.07180 0.02128 O 0
O9 0.40360 0.31940 0.05880 0.02736 O 0
O10 0.75040 0.14950 0.31100 0.03141 O 0
O11 0.65370 0.34550 0.28540 0.03040 O 0
O12 0.54670 0.34330 -0.14410 0.02508 O 0
O13 0.63580 0.14550 -0.16020 0.02178 O 0
O-H14 0.56090 0.19710 0.07480 0.00925 O 1
O15 0.54780 0.20300 0.33820 0.02647 O 0
O16 0.37460 0.20790 0.33590 0.01710 O 0
O17 0.22640 0.23200 0.06700 0.02229 O 0
O18 0.23970 0.21030 -0.19450 0.01735 O 0
O19 0.41410 0.20000 -0.19960 0.02267 O 0
O20 0.27420 0.25290 -0.43660 0.01343 O 0
O21 0.53630 0.25180 0.57740 0.01482 O 0
O22 0.49530 0.10750 0.50820 0.02533 O 0
O23 0.27500 0.10650 -0.36470 0.02900 O 0
Wat24 0.58700 0.00400 0.71040 0.04635 O 2
Wat25 0.12140 0.49790 0.44730 0.04585 O 2
Wat26 0.12290 0.03220 0.65710 0.03432 O 2
Wat27 0.45130 0.39380 0.46420 0.03103 O 2
Wat28 0.56390 0.48770 0.35560 0.04559 O 2
Wat29 0.28910 0.40770 -0.33170 0.04724 O 2
Wat30 0.09030 0.46400 0.10120 0.04230 O 2

loop_
_cod_changelog_entry_id
_cod_changelog_entry_author
_cod_changelog_entry_date
_cod_changelog_entry_text
1
;cod-tools version 3.8.0
Id: cif_guess_AMCSD_atom_types 9574 2023-05-10 09:00:05Z saulius
;
2023-05-10T18:52:06+03:00
;Derived atom types and hydrogen counts
from atom names that follow the AMCSD naming convention
(Wat == water, O-H == hydroxyl).
;

loop_
_cod_related_entry_id
_cod_related_entry_database
_cod_related_entry_code
1 AMCSD 0012081
